data_4029240
loop_
_publ_author_name
'Lan, Ping'
'Banwell, Martin G'
'Willis, Anthony C'

_publ_section_title
;
 Chemoenzymatic Total Syntheses of Ribisins A, B, and D, Polyoxygenated
 Benzofuran Derivatives Displaying NGF-Potentiating Properties.
;
_journal_issue 7
_journal_name_full 'The Journal of organic chemistry'
_journal_page_first 2829
_journal_page_last 2842
_journal_paper_doi 10.1021/jo500210k
_journal_volume 79
_journal_year 2014
_chemical_absolute_configuration syn
_chemical_compound_source local
_chemical_formula_moiety 'C14 H14 O6, H2 O'
_chemical_formula_sum 'C14 H16 O7'
_chemical_formula_weight 296.28
_space_group_IT_number 19
_symmetry_cell_setting orthorhombic
_symmetry_space_group_name_Hall 'P 2ac 2ab'
_symmetry_space_group_name_H-M 'P 21 21 21'
_atom_sites_solution_hydrogens difmap
_atom_sites_solution_primary direct
_audit_creation_date 14-01-06
_audit_creation_method CRYSTALS_ver_14.40
_audit_update_record
;
2014-01-07 - Report on C14 H14 O6, H2 O
            by Anthony C. Willis
            for  Ping Lan and Martin Banwell


2014-01-07 - passes checkcif tests

;
_cell_angle_alpha 90
_cell_angle_beta 90
_cell_angle_gamma 90
_cell_formula_units_Z 4
_cell_length_a 4.7511(5)
_cell_length_b 13.5474(10)
_cell_length_c 20.9950(18)
_cell_measurement_reflns_used 8920
_cell_measurement_temperature 200
_cell_measurement_theta_max 25
_cell_measurement_theta_min 3
_cell_volume 1351.3(2)
_computing_cell_refinement 'DENZO/SCALEPACK (Otwinowski & Minor, 1997)'
_computing_data_collection 'COLLECT (Nonius, 2001).'
_computing_data_reduction 'DENZO/SCALEPACK (Otwinowski & Minor, 1997)'
_computing_molecular_graphics
; 
ORTEP-II (Johnson 1976) in teXsan (MSC, 1992-1997)
;
_computing_publication_material 'CRYSTALS (Betteridge et al., 2003)'
_computing_structure_refinement 'CRYSTALS (Betteridge et al., 2003)'
_computing_structure_solution 'SIR92 (Altomare et al., 1994)'
_diffrn_ambient_temperature 200
_diffrn_measured_fraction_theta_full 0.996
_diffrn_measured_fraction_theta_max 0.996
_diffrn_measurement_device Area
_diffrn_measurement_device_type 'Nonius KappaCCD'
_diffrn_measurement_method ' \f and \w scans with CCD '
_diffrn_radiation_monochromator graphite
_diffrn_radiation_type 'Mo K\a'
_diffrn_radiation_wavelength 0.71073
_diffrn_reflns_av_R_equivalents 0.21
_diffrn_reflns_limit_h_max 5
_diffrn_reflns_limit_h_min -5
_diffrn_reflns_limit_k_max 16
_diffrn_reflns_limit_k_min -16
_diffrn_reflns_limit_l_max 24
_diffrn_reflns_limit_l_min -24
_diffrn_reflns_number 12058
_diffrn_reflns_theta_full 24.908
_diffrn_reflns_theta_max 24.908
_diffrn_reflns_theta_min 3.007
_diffrn_standards_number 0
_exptl_absorpt_coefficient_mu 0.118
_exptl_absorpt_correction_T_max 1.00
_exptl_absorpt_correction_T_min 0.87
_exptl_absorpt_correction_type multi-scan
_exptl_absorpt_process_details 'DENZO/SCALEPACK (Otwinowski & Minor, 1997)'
_exptl_crystal_colour colourless
_exptl_crystal_density_diffrn 1.456
_exptl_crystal_density_method 'not measured'
_exptl_crystal_description needle
_exptl_crystal_F_000 624
_exptl_crystal_size_max 0.400
_exptl_crystal_size_mid 0.040
_exptl_crystal_size_min 0.020
_refine_diff_density_max 0.74
_refine_diff_density_min -0.73
_refine_ls_abs_structure_details
;
The enantiomer has been assigned by reference to an unchanging chiral
centre in the synthetic procedure.
;
_refine_ls_extinction_method None
_refine_ls_goodness_of_fit_ref 1.0061
_refine_ls_hydrogen_treatment constr
_refine_ls_matrix_type full
_refine_ls_number_parameters 190
_refine_ls_number_reflns 1411
_refine_ls_number_restraints 0
_refine_ls_R_factor_all 0.1224
_refine_ls_R_factor_gt 0.0714
_refine_ls_shift/su_max 0.0012082
_refine_ls_shift/su_mean 0.0002371
_refine_ls_structure_factor_coef Fsqd
_refine_ls_weighting_details
;
 Method= Modified Sheldrick 
 w=1/[\s^2^(F^2^) + ( 0.01P)^2^ + 3.08P] 
 ,where P=(max(Fo^2^,0) + 2Fc^2^)/3 
;
_refine_ls_weighting_scheme calc
_refine_ls_wR_factor_all 0.1255
_refine_ls_wR_factor_gt 0.1098
_refine_ls_wR_factor_ref 0.1255
_reflns_limit_h_max 5
_reflns_limit_h_min 0
_reflns_limit_k_max 16
_reflns_limit_k_min 0
_reflns_limit_l_max 24
_reflns_limit_l_min 0
_reflns_number_gt 914
_reflns_number_total 1412
_reflns_threshold_expression I>2.0\s(I)
_oxford_diffrn_Wilson_B_factor 0.64
_oxford_diffrn_Wilson_scale 33.72
_oxford_refine_ls_r_factor_ref 0.1224
_oxford_refine_ls_scale 0.2301(3)
_oxford_reflns_number_all 1411
_oxford_reflns_threshold_expression_ref I>-10.0\s(I)
_oxford_structure_analysis_title 'ban1401 At 17:58 on 3/ 1'
_cod_data_source_file jo500210k_si_004.cif
_cod_data_source_block ban1401
_cod_depositor_comments
;Adding full bibliography for
 ./tmp-cod-update-bibliographies-12971/cifs/4029240.cif.
;
_cod_original_sg_symbol_Hall 'P 2ac 2ab '
_cod_original_sg_symbol_H-M 'P 21 21 21 '
_cod_database_code 4029240

loop_
_symmetry_equiv_pos_as_xyz
x,y,z
x+1/2,-y+1/2,-z
-x,y+1/2,-z+1/2
-x+1/2,-y,z+1/2

loop_
_atom_site_label
_atom_site_type_symbol
_atom_site_fract_x
_atom_site_fract_y
_atom_site_fract_z
_atom_site_U_iso_or_equiv
_atom_site_occupancy
_atom_site_adp_type
_atom_site_refinement_flags_posn
O1 O 0.1130(12) 0.5028(4) 0.7321(2) 0.0452 1.0000 Uani .
C2 C 0.0076(17) 0.5424(5) 0.6860(3) 0.0333 1.0000 Uani .
C3 C -0.2346(19) 0.6169(5) 0.6919(3) 0.0364 1.0000 Uani .
O4 O -0.2490(13) 0.6582(4) 0.7535(2) 0.0429 1.0000 Uani .
C5 C -0.015(2) 0.7190(5) 0.7710(3) 0.0537 1.0000 Uani .
C6 C -0.2374(17) 0.6975(5) 0.6391(3) 0.0271 1.0000 Uani .
O7 O -0.5006(12) 0.7473(3) 0.6457(2) 0.0381 1.0000 Uani .
C8 C -0.483(2) 0.8524(5) 0.6479(4) 0.0583 1.0000 Uani .
C9 C -0.2246(18) 0.6543(5) 0.5723(3) 0.0295 1.0000 Uani .
O10 O -0.1547(11) 0.7297(3) 0.52760(19) 0.0355 1.0000 Uani .
C11 C -0.0074(17) 0.5754(4) 0.5707(3) 0.0286 1.0000 Uani .
O12 O 0.1103(11) 0.5483(3) 0.5138(2) 0.0315 1.0000 Uani .
C13 C 0.2924(16) 0.4719(5) 0.5284(3) 0.0259 1.0000 Uani .
C14 C 0.4752(18) 0.4273(5) 0.4858(3) 0.0336 1.0000 Uani .
O15 O 0.4626(12) 0.4554(3) 0.4232(2) 0.0430 1.0000 Uani .
C16 C 0.6454(18) 0.3534(5) 0.5091(3) 0.0390 1.0000 Uani .
C17 C 0.6414(17) 0.3294(5) 0.5740(3) 0.0358 1.0000 Uani .
C18 C 0.464(2) 0.3777(5) 0.6164(3) 0.0412 1.0000 Uani .
C19 C 0.2926(17) 0.4506(5) 0.5935(3) 0.0323 1.0000 Uani .
C20 C 0.0923(17) 0.5210(5) 0.6199(3) 0.0316 1.0000 Uani .
O21 O 0.9376(13) 0.4074(3) 0.3681(2) 0.0483 1.0000 Uani .
H31 H -0.4069 0.5783 0.6869 0.0437 1.0000 Uiso R
H51 H -0.0132 0.7269 0.8167 0.0810 1.0000 Uiso R
H52 H -0.0348 0.7828 0.7507 0.0809 1.0000 Uiso R
H53 H 0.1599 0.6893 0.7573 0.0811 1.0000 Uiso R
H61 H -0.0801 0.7437 0.6459 0.0328 1.0000 Uiso R
H81 H -0.6710 0.8798 0.6493 0.0870 1.0000 Uiso R
H82 H -0.3796 0.8711 0.6860 0.0871 1.0000 Uiso R
H83 H -0.3838 0.8761 0.6103 0.0871 1.0000 Uiso R
H91 H -0.4090 0.6267 0.5611 0.0352 1.0000 Uiso R
H161 H 0.7639 0.3192 0.4817 0.0471 1.0000 Uiso R
H171 H 0.7610 0.2798 0.5891 0.0426 1.0000 Uiso R
H181 H 0.4609 0.3603 0.6591 0.0500 1.0000 Uiso R
H101 H -0.2819 0.7570 0.5089 0.0529 1.0000 Uiso R
H151 H 0.6059 0.4458 0.4026 0.0639 1.0000 Uiso R
H211 H 0.9440 0.4016 0.3291 0.0721 1.0000 Uiso R
H212 H 1.0905 0.4296 0.3788 0.0721 1.0000 Uiso R

loop_
_atom_site_aniso_label
_atom_site_aniso_U_11
_atom_site_aniso_U_22
_atom_site_aniso_U_33
_atom_site_aniso_U_23
_atom_site_aniso_U_13
_atom_site_aniso_U_12
O1 0.051(4) 0.057(3) 0.029(3) 0.015(3) 0.001(3) 0.012(3)
C2 0.028(5) 0.035(4) 0.037(4) 0.003(3) 0.005(4) -0.004(4)
C3 0.038(5) 0.041(4) 0.030(4) -0.001(3) 0.003(4) 0.002(4)
O4 0.039(3) 0.058(3) 0.032(3) -0.007(3) 0.006(3) -0.004(3)
C5 0.065(7) 0.060(5) 0.035(4) -0.007(4) -0.009(5) -0.001(6)
C6 0.014(4) 0.030(4) 0.038(4) 0.002(3) -0.001(4) -0.001(4)
O7 0.033(3) 0.033(3) 0.048(3) 0.002(2) 0.006(3) 0.004(3)
C8 0.054(7) 0.039(5) 0.082(6) -0.004(4) 0.001(6) 0.003(5)
C9 0.034(5) 0.033(4) 0.022(3) 0.010(3) 0.001(4) -0.004(4)
O10 0.030(3) 0.040(3) 0.037(3) 0.015(2) -0.002(3) 0.008(3)
C11 0.026(4) 0.022(4) 0.037(4) -0.006(3) 0.010(4) 0.000(4)
O12 0.030(3) 0.036(3) 0.028(3) 0.000(2) -0.001(2) 0.001(3)
C13 0.018(4) 0.029(4) 0.031(4) -0.003(3) -0.005(3) -0.008(4)
C14 0.028(5) 0.037(4) 0.036(4) -0.004(3) -0.001(4) -0.004(4)
O15 0.041(4) 0.056(3) 0.032(3) -0.003(2) 0.004(3) 0.009(3)
C16 0.036(5) 0.036(4) 0.045(5) -0.013(4) -0.003(4) 0.001(4)
C17 0.030(5) 0.027(4) 0.050(5) 0.005(4) -0.007(4) 0.003(4)
C18 0.059(7) 0.024(4) 0.040(4) 0.002(3) 0.004(5) -0.013(5)
C19 0.031(5) 0.022(4) 0.043(4) 0.000(4) 0.001(4) -0.007(4)
C20 0.032(5) 0.026(4) 0.037(4) 0.011(3) -0.004(4) -0.007(4)
O21 0.040(4) 0.073(4) 0.032(3) -0.012(3) 0.000(3) -0.001(3)

loop_
_atom_type_symbol
_atom_type_scat_dispersion_real
_atom_type_scat_dispersion_imag
_atom_type_scat_Cromer_Mann_a1
_atom_type_scat_Cromer_Mann_b1
_atom_type_scat_Cromer_Mann_a2
_atom_type_scat_Cromer_Mann_b2
_atom_type_scat_Cromer_Mann_a3
_atom_type_scat_Cromer_Mann_b3
_atom_type_scat_Cromer_Mann_a4
_atom_type_scat_Cromer_Mann_b4
_atom_type_scat_Cromer_Mann_c
_atom_type_scat_source
C 0.0033 0.0016 2.3100 20.8439 1.0200 10.2075 1.5886 0.5687 0.8650 51.6512 0.2156 'International Tables Vol C 4.2.6.8 and 6.1.1.4'
H 0.0000 0.0000 0.4930 10.5109 0.3229 26.1257 0.1402 3.1424 0.0408 57.7998 0.0030 'International Tables Vol C 4.2.6.8 and 6.1.1.4'
O 0.0106 0.0060 3.0485 13.2771 2.2868 5.7011 1.5463 0.3239 0.8670 32.9089 0.2508 'International Tables Vol C 4.2.6.8 and 6.1.1.4'

loop_
_geom_angle_atom_site_label_1
_geom_angle_atom_site_label_2
_geom_angle_atom_site_label_3
_geom_angle
_geom_angle_publ_flag
O1 C2 C3 122.3(6) yes
O1 C2 C20 123.4(7) yes
C3 C2 C20 114.3(6) yes
C2 C3 O4 111.8(6) yes
C2 C3 C6 114.2(6) yes
O4 C3 C6 112.0(6) yes
C2 C3 H31 105.5 no
O4 C3 H31 105.7 no
C6 C3 H31 107.0 no
C3 O4 C5 115.2(6) yes
O4 C5 H51 108.9 no
O4 C5 H52 109.0 no
H51 C5 H52 109.7 no
O4 C5 H53 110.6 no
H51 C5 H53 109.6 no
H52 C5 H53 109.0 no
C3 C6 O7 105.7(6) yes
C3 C6 C9 112.7(5) yes
O7 C6 C9 107.8(6) yes
C3 C6 H61 109.6 no
O7 C6 H61 110.5 no
C9 C6 H61 110.4 no
C6 O7 C8 115.0(7) yes
O7 C8 H81 109.1 no
O7 C8 H82 108.5 no
H81 C8 H82 109.8 no
O7 C8 H83 109.4 no
H81 C8 H83 110.2 no
H82 C8 H83 109.8 no
C6 C9 O10 109.9(5) yes
C6 C9 C11 109.1(6) yes
O10 C9 C11 109.7(6) yes
C6 C9 H91 109.4 no
O10 C9 H91 108.8 no
C11 C9 H91 109.9 no
C9 O10 H101 118.2 no
C9 C11 O12 119.8(6) yes
C9 C11 C20 128.0(6) yes
O12 C11 C20 112.2(6) yes
C11 O12 C13 105.2(5) yes
O12 C13 C14 125.1(6) yes
O12 C13 C19 111.8(6) yes
C14 C13 C19 122.8(7) yes
C13 C14 O15 118.1(7) yes
C13 C14 C16 117.0(6) yes
O15 C14 C16 124.8(7) yes
C14 O15 H151 115.4 no
C14 C16 C17 120.5(7) yes
C14 C16 H161 119.9 no
C17 C16 H161 119.6 no
C16 C17 C18 121.4(7) yes
C16 C17 H171 119.2 no
C18 C17 H171 119.4 no
C17 C18 C19 118.4(7) yes
C17 C18 H181 120.5 no
C19 C18 H181 121.1 no
C13 C19 C18 119.6(7) yes
C13 C19 C20 103.7(6) yes
C18 C19 C20 136.7(7) yes
C2 C20 C19 131.8(6) yes
C2 C20 C11 121.1(7) yes
C19 C20 C11 107.0(6) yes
H211 O21 H212 106.0 no

loop_
_geom_bond_atom_site_label_1
_geom_bond_atom_site_label_2
_geom_bond_distance
_geom_bond_publ_flag
O1 C2 1.215(8) yes
C2 C3 1.536(10) yes
C2 C20 1.472(9) yes
C3 O4 1.411(7) yes
C3 C6 1.557(9) yes
C3 H31 0.977 no
O4 C5 1.432(10) yes
C5 H51 0.966 no
C5 H52 0.968 no
C5 H53 0.966 no
C6 O7 1.428(9) yes
C6 C9 1.521(9) yes
C6 H61 0.985 no
O7 C8 1.426(7) yes
C8 H81 0.969 no
C8 H82 0.972 no
C8 H83 0.972 no
C9 O10 1.426(7) yes
C9 C11 1.486(10) yes
C9 H91 0.982 no
O10 H101 0.811 no
C11 O12 1.368(7) yes
C11 C20 1.356(9) yes
O12 C13 1.384(8) yes
C13 C14 1.386(9) yes
C13 C19 1.396(8) yes
C14 O15 1.368(8) yes
C14 C16 1.377(10) yes
O15 H151 0.818 no
C16 C17 1.401(9) yes
C16 H161 0.929 no
C17 C18 1.391(10) yes
C17 H171 0.935 no
C18 C19 1.367(10) yes
C18 H181 0.927 no
C19 C20 1.457(10) yes
O21 H211 0.823 no
O21 H212 0.817 no

loop_
_geom_contact_atom_site_label_1
_geom_contact_atom_site_label_2
_geom_contact_distance
_geom_contact_site_symmetry_2
_geom_contact_publ_flag
O1 C3 3.57(1) 1_655 no
O4 O21 2.717(6) 4_565 no
O7 C6 3.57(1) 1_455 no
O10 O10 2.700(4) 2_566 no
O10 O10 2.700(4) 2_466 no
O10 C9 3.323(9) 2_566 no
O10 O12 3.324(6) 2_466 no
O12 C16 3.444(9) 1_455 no
O12 C14 3.484(9) 1_455 no
O15 O21 2.618(8) . no
O15 O21 2.825(8) 1_455 no
O21 C8 3.293(8) 2_666 no
O21 C14 3.318(9) . no
O21 C5 3.335(9) 4_564 no
O21 C16 3.351(8) . no
O21 C14 3.564(9) 1_655 no
O21 C17 3.565(8) 2_556 no
C9 C13 3.50(1) 1_455 no
C13 C16 3.49(1) 1_455 no
C17 C20 3.50(1) 1_655 no
C17 C19 3.53(1) 1_655 no
C18 C20 3.56(1) 1_655 no

loop_
_geom_hbond_atom_site_label_D
_geom_hbond_atom_site_label_H
_geom_hbond_atom_site_label_A
_geom_hbond_site_symmetry_A
_geom_hbond_angle_DHA
_geom_hbond_distance_DH
_geom_hbond_distance_HA
_geom_hbond_distance_DA
_geom_hbond_publ_flag
O10 H101 O10 2_466 156 0.81 1.938 2.700(10) yes
O15 H151 O21 . 169 0.82 1.811 2.619(10) yes
O21 H211 O4 4_564 144 0.82 2.008 2.716(10) yes
O21 H212 O15 1_655 164 0.82 2.030 2.826(10) yes

loop_
_geom_torsion_atom_site_label_1
_geom_torsion_atom_site_label_2
_geom_torsion_atom_site_label_3
_geom_torsion_atom_site_label_4
_geom_torsion
_geom_torsion_publ_flag
O1 C2 C3 O4 21(1) no
O1 C2 C3 C6 149.2(7) no
O1 C2 C20 C11 -172.0(7) no
O1 C2 C20 C19 3(1) no
O4 C3 C2 C20 -161.3(6) no
O4 C3 C6 O7 -61.9(8) no
O4 C3 C6 C9 -179.5(7) no
O7 C6 C3 C2 169.7(6) no
O7 C6 C9 O10 78.7(7) no
O7 C6 C9 C11 -160.9(6) no
O10 C9 C6 C3 -165.0(6) no
O10 C9 C11 O12 -37.8(8) no
O10 C9 C11 C20 144.3(7) no
O12 C11 C9 C6 -158.3(6) no
O12 C11 C20 C2 175.9(6) no
O12 C11 C20 C19 -0.6(8) no
O12 C13 C14 O15 -5(1) no
O12 C13 C14 C16 178.8(7) no
O12 C13 C19 C18 -179.1(7) no
O12 C13 C19 C20 -0.1(8) no
O15 C14 C13 C19 -178.3(7) no
O15 C14 C16 C17 -179.4(7) no
C2 C3 O4 C5 66.1(7) no
C2 C3 C6 C9 52.2(9) no
C2 C20 C11 C9 -6(1) no
C2 C20 C19 C13 -175.6(8) no
C2 C20 C19 C18 3(2) no
C3 C2 C20 C11 10(1) no
C3 C2 C20 C19 -174.5(8) no
C3 C6 O7 C8 130.1(6) no
C3 C6 C9 C11 -44.7(9) no
C5 O4 C3 C6 -63.6(9) no
C6 C3 C2 C20 -32.9(9) no
C6 C9 C11 C20 24(1) no
C8 O7 C6 C9 -109.1(6) no
C9 C11 O12 C13 -177.7(6) no
C9 C11 C20 C19 177.4(7) no
C11 O12 C13 C14 -174.2(7) no
C11 O12 C13 C19 -0.3(8) no
C11 C20 C19 C13 0.4(8) no
C11 C20 C19 C18 179.2(9) no
C13 O12 C11 C20 0.5(8) no
C13 C14 C16 C17 -3(1) no
C13 C19 C18 C17 2(1) no
C14 C13 C19 C18 -5(1) no
C14 C13 C19 C20 174.0(7) no
C14 C16 C17 C18 1(1) no
C16 C14 C13 C19 5(1) no
C16 C17 C18 C19 -1(1) no
C17 C18 C19 C20 -176.3(8) no
